data_9011911
loop_
_publ_author_name
'Rastsvetaeva, R. K.'
'Rekhlova, O. Y.'
'Andrianov, V. I.'
'Malinovskii, Y. A.'

_publ_section_title
;
 Crystal structure of hsianghualite
;
_journal_name_full 'Soviet Physics Doklady'
_journal_page_first 11
_journal_page_last 13
_journal_volume 36
_journal_year 1991
_chemical_compound_source China
_chemical_formula_sum 'Be3 Ca3 F2 Li2 O12 Si3'
_chemical_name_mineral Hsianghualite
_space_group_IT_number 199
_symmetry_space_group_name_Hall 'I 2b 2c 3'
_symmetry_space_group_name_H-M 'I 21 3'
_cell_angle_alpha 90
_cell_angle_beta 90
_cell_angle_gamma 90
_cell_length_a 12.864
_cell_length_b 12.864
_cell_length_c 12.864
_cell_formula_units_Z 8
_cell_volume 2128.767
_database_code_amcsd 0015620
_exptl_crystal_density_diffrn 2.967
_cod_original_formula_sum 'Li2 Ca3 Be3 Si3 O12 F2'
_cod_database_code 9011911

loop_
_space_group_symop_operation_xyz
x,y,z
1/2+x,1/2+y,1/2+z
1/2-z,-x,1/2+y
-z,1/2-x,+y
-z,1/2+x,1/2-y
1/2-z,+x,-y
1/2+z,1/2-x,-y
+z,-x,1/2-y
z,x,y
1/2+z,1/2+x,1/2+y
1/2+y,1/2-z,-x
+y,-z,1/2-x
1/2-y,-z,1/2+x
-y,1/2-z,+x
-y,1/2+z,1/2-x
1/2-y,+z,-x
y,z,x
1/2+y,1/2+z,1/2+x
-x,1/2+y,1/2-z
1/2-x,+y,-z
1/2+x,1/2-y,-z
+x,-y,1/2-z
1/2-x,-y,1/2+z
-x,1/2-y,+z

loop_
_atom_site_label
_atom_site_fract_x
_atom_site_fract_y
_atom_site_fract_z
_atom_site_U_iso_or_equiv
Li1 0.47690 0.47690 0.47690 0.02406
Li2 0.22960 0.22960 0.22960 0.03293
Ca1 0.08630 0.00000 0.25000 0.02318
Ca2 0.50000 0.25000 0.34450 0.02394
Be 0.37080 0.32960 0.09350 0.02406
Si 0.12390 0.15530 0.42030 0.02115
O1 0.10340 0.39340 0.01210 0.02292
O2 0.06740 0.38240 0.20770 0.02254
O3 0.35840 0.14950 0.26200 0.02356
O4 0.36700 0.18240 0.45730 0.02406
F1 0.39540 0.39540 0.39540 0.02786
F2 0.14540 0.14540 0.14540 0.02660

loop_
_cod_related_entry_id
_cod_related_entry_database
_cod_related_entry_code
1 AMCSD 0015620
